data_7130222
loop_
_publ_author_name
'Tanuhadi, Elias'
'Rompel, Annette'

_publ_section_title
;
 Trisubstituted 4f -- and 4d Tungstoantimonates as artificial
 Phosphoesterases for Nerve Agent Degradation
;
_journal_name_full 'Chemical Communications'
_journal_paper_doi 10.1039/D2CC02223K
_journal_year 2022
_chemical_formula_moiety 'C6 H80 Gd3 K3 Na21 O147 P1 Sb3 W28, 39(O)'
_chemical_formula_sum 'C6 H80 Gd3 K3 Na21 O147 P Sb3 W28'
_chemical_formula_weight 9120.56
_space_group_crystal_system trigonal
_space_group_IT_number 160
_space_group_name_Hall 'R 3 -2"'
_space_group_name_H-M_alt 'R 3 m :H'
_audit_creation_date 2022-06-05
_audit_creation_method
;
Olex2 1.5
(compiled 2022.04.07 svn.rca3783a0 for OlexSys, GUI svn.r6498)
;
_audit_update_record
;
2022-06-05 deposited with the CCDC.	2022-06-13 downloaded from the CCDC.
;
_cell_angle_alpha 90
_cell_angle_beta 90
_cell_angle_gamma 120
_cell_formula_units_Z 3
_cell_length_a 30.6714(12)
_cell_length_b 30.6714(12)
_cell_length_c 14.4221(8)
_cell_measurement_reflns_used 39335
_cell_measurement_temperature 100
_cell_measurement_theta_max 29.57
_cell_measurement_theta_min 2.08
_cell_volume 11749.7(9)
_computing_cell_refinement
;
X-Area Recipe 1.36.0.0 (STOE, 2020)
;
_computing_data_collection
;
X-Area Pilatus3_SV 1.31.170.0 (STOE, 2020)
;
_computing_data_reduction
;
X-Area Integrate 1.78.3.0 (STOE, 2020)
X-Area LANA 1.83.8.0 (STOE, 2020)
;
_computing_molecular_graphics 'Olex2 1.5 (Dolomanov et al., 2009)'
_computing_publication_material 'Olex2 1.5 (Dolomanov et al., 2009)'
_computing_structure_refinement 'SHELXL 2018/3 (Sheldrick, 2015)'
_computing_structure_solution 'olex2.solve 1.5 (Bourhis et al., 2015)'
_diffrn_ambient_temperature 100
_diffrn_detector 'EIGER2 500K'
_diffrn_detector_area_resol_mean 13.33
_diffrn_measured_fraction_theta_full 0.998
_diffrn_measured_fraction_theta_max 0.998
_diffrn_measurement_details
;
 2500 frames, detector distance = 40 mm
;
_diffrn_measurement_device 'Eulerian 4-circle diffractometer'
_diffrn_measurement_device_type 'STOE STADIVARI'
_diffrn_measurement_method 'rotation method, \w scans'
_diffrn_radiation_collimation '1.2 0.6 mm diameter'
_diffrn_radiation_monochromator 'Graded multilayer mirror'
_diffrn_radiation_polarisn_norm 270
_diffrn_radiation_probe x-ray
_diffrn_radiation_type 'Mo K\a'
_diffrn_radiation_wavelength 0.71073
_diffrn_reflns_av_R_equivalents 0.0720
_diffrn_reflns_av_unetI/netI 0.0773
_diffrn_reflns_Laue_measured_fraction_full 0.998
_diffrn_reflns_Laue_measured_fraction_max 0.998
_diffrn_reflns_limit_h_max 36
_diffrn_reflns_limit_h_min -36
_diffrn_reflns_limit_k_max 34
_diffrn_reflns_limit_k_min -33
_diffrn_reflns_limit_l_max 17
_diffrn_reflns_limit_l_min -17
_diffrn_reflns_number 29428
_diffrn_reflns_point_group_measured_fraction_full 0.988
_diffrn_reflns_point_group_measured_fraction_max 0.988
_diffrn_reflns_theta_full 25.242
_diffrn_reflns_theta_max 25.342
_diffrn_reflns_theta_min 2.085
_diffrn_source 'Axo Mo'
_diffrn_source_current 0.830
_diffrn_source_power 0.050
_diffrn_source_type 'Incoatec IuS'
_diffrn_source_voltage 60
_exptl_absorpt_coefficient_mu 22.480
_exptl_absorpt_correction_T_max 0.0776
_exptl_absorpt_correction_T_min 0.0335
_exptl_absorpt_correction_type multi-scan
_exptl_absorpt_process_details
;
STOE LANA, absorption correction by scaling of reflection intensities.
J. Koziskova, F. Hahn, J. Richter, J. Kozisek, "Comparison of different
absorption corrections on the model structure of tetrakis(\m~2~-acetato)-
diaqua-di-copper(II)", Acta Chimica Slovaca, vol. 9, no. 2, 2016, pp. 136 - 140.
Afterwards a spherical absorption correction was performed within STOE LANA.
;
_exptl_crystal_colour 'light yellow'
_exptl_crystal_density_diffrn 3.867
_exptl_crystal_density_method 'not measured'
_exptl_crystal_description block
_exptl_crystal_F_000 12036
_exptl_crystal_recrystallization_method 'evaporation from aqueous buffer solution'
_exptl_crystal_size_max 0.15
_exptl_crystal_size_mid 0.133
_exptl_crystal_size_min 0.1
_refine_diff_density_max 1.494
_refine_diff_density_min -2.065
_refine_diff_density_rms 0.305
_refine_ls_abs_structure_details
;
 Flack x determined using 1603 quotients [(I+)-(I-)]/[(I+)+(I-)]
 (Parsons, Flack and Wagner, Acta Cryst. B69 (2013) 249-259).
;
_refine_ls_abs_structure_Flack -0.007(15)
_refine_ls_extinction_method none
_refine_ls_goodness_of_fit_ref 0.975
_refine_ls_hydrogen_treatment undef
_refine_ls_matrix_type full
_refine_ls_number_parameters 410
_refine_ls_number_reflns 5006
_refine_ls_number_restraints 236
_refine_ls_restrained_S_all 0.961
_refine_ls_R_factor_all 0.0569
_refine_ls_R_factor_gt 0.0426
_refine_ls_shift/su_max 0.005
_refine_ls_shift/su_mean 0.000
_refine_ls_structure_factor_coef Fsqd
_refine_ls_weighting_details 'w=1/[\s^2^(Fo^2^)+(0.0514P)^2^] where P=(Fo^2^+2Fc^2^)/3'
_refine_ls_weighting_scheme calc
_refine_ls_wR_factor_gt 0.0876
_refine_ls_wR_factor_ref 0.0909
_reflns_Friedel_coverage 0.972
_reflns_Friedel_fraction_full 0.978
_reflns_Friedel_fraction_max 0.978
_reflns_number_gt 3911
_reflns_number_total 5006
_reflns_threshold_expression 'I > 2\s(I)'
_cod_data_source_file d2cc02223k1.cif
_cod_data_source_block elta2431_gd
_cod_original_cell_volume 11749.7(11)
_cod_original_sg_symbol_H-M 'R 3 m'
_cod_database_code 7130222
_shelx_space_group_comment
;
The symmetry employed for this shelxl refinement is uniquely defined
by the following loop, which should always be used as a source of
symmetry information in preference to the above space-group names.
They are only intended as comments.
;
_shelx_estimated_absorpt_t_max 0.212
_shelx_estimated_absorpt_t_min 0.133
_olex2_refinement_description
;
1. Restrained distances
 C2-C1
 1.5 with sigma of 0.02
2. Uiso/Uaniso restraints and constraints
Uanis(O30) \\sim Ueq: with sigma of 0.05 and sigma for terminal atoms of 0.1
Uanis(O26) \\sim Ueq, Uanis(O1S) \\sim Ueq, Uanis(O2S) \\sim Ueq, Uanis(O4S)
\\sim Ueq, Uanis(O9) \\sim Ueq, Uanis(O12) \\sim Ueq: with sigma of 0.01 and
sigma for terminal atoms of 0.02
Uanis(O14S) \\sim Ueq: with sigma of 0.001 and sigma for terminal atoms of 0.002
Uanis(O4) \\sim Ueq, Uanis(O21) \\sim Ueq, Uanis(O19) \\sim Ueq, Uanis(O20)
\\sim Ueq: with sigma of 0.01 and sigma for terminal atoms of 0.02
Uanis(O19) \\sim Ueq: with sigma of 0.001 and sigma for terminal atoms of 0.002
Uanis(O24) \\sim Ueq, Uanis(O22) \\sim Ueq, Uanis(O5S) \\sim Ueq, Uanis(O21)
\\sim Ueq: with sigma of 0.01 and sigma for terminal atoms of 0.02
Uanis(Na1) \\sim Ueq, Uanis(O23) \\sim Ueq, Uanis(O13) \\sim Ueq, Uanis(O6S)
\\sim Ueq: with sigma of 0.01 and sigma for terminal atoms of 0.02
Uanis(O18) \\sim Ueq: with sigma of 0.01 and sigma for terminal atoms of 0.02
Uanis(O4) \\sim Ueq: with sigma of 0.1 and sigma for terminal atoms of 0.2
Uanis(O21) \\sim Ueq, Uanis(O2) \\sim Ueq, Uanis(O4) \\sim Ueq, Uanis(O3) \\sim
Ueq, Uanis(O10) \\sim Ueq, Uanis(O7S) \\sim Ueq: with sigma of 0.001 and sigma
for terminal atoms of 0.002
Uanis(O11) \\sim Ueq: with sigma of 0.01 and sigma for terminal atoms of 0.02
Uanis(W5) \\sim Ueq: with sigma of 0.1 and sigma for terminal atoms of 0.2
Uanis(W1) \\sim Ueq: with sigma of 0.01 and sigma for terminal atoms of 0.02
Uanis(O6) \\sim Ueq: with sigma of 0.1 and sigma for terminal atoms of 0.2
Uanis(O5) \\sim Ueq: with sigma of 0.01 and sigma for terminal atoms of 0.02
Uanis(O1) \\sim Ueq: with sigma of 0.01 and sigma for terminal atoms of 0.02
Uanis(O15) \\sim Ueq: with sigma of 0.01 and sigma for terminal atoms of 0.02
Uanis(O28) \\sim Ueq, Uanis(O10S) \\sim Ueq, Uanis(O12S) \\sim Ueq, Uanis(O8S)
\\sim Ueq, Uanis(O29) \\sim Ueq, Uanis(O9S) \\sim Ueq: with sigma of 0.001 and
sigma for terminal atoms of 0.002
Uanis(O31) \\sim Ueq, Uanis(O22) \\sim Ueq: with sigma of 0.001 and sigma for
terminal atoms of 0.002
Uanis(O11S) \\sim Ueq: with sigma of 0.001 and sigma for terminal atoms of 0.002
Uanis(C2) = Uanis(C1)
Uanis(O1) = Uanis(O6)
Uanis(O17) = Uanis(O30)
3. Others
 Fixed Sof: O22(0.3802) O27(0.5)
;
_olex2_submission_special_instructions 'No special instructions were received'

loop_
_space_group_symop_operation_xyz
'x, y, z'
'-y, x-y, z'
'-x+y, -x, z'
'-x+y, y, z'
'x, x-y, z'
'-y, -x, z'
'x+2/3, y+1/3, z+1/3'
'-y+2/3, x-y+1/3, z+1/3'
'-x+y+2/3, -x+1/3, z+1/3'
'-x+y+2/3, y+1/3, z+1/3'
'x+2/3, x-y+1/3, z+1/3'
'-y+2/3, -x+1/3, z+1/3'
'x+1/3, y+2/3, z+2/3'
'-y+1/3, x-y+2/3, z+2/3'
'-x+y+1/3, -x+2/3, z+2/3'
'-x+y+1/3, y+2/3, z+2/3'
'x+1/3, x-y+2/3, z+2/3'
'-y+1/3, -x+2/3, z+2/3'

loop_
_atom_site_label
_atom_site_type_symbol
_atom_site_fract_x
_atom_site_fract_y
_atom_site_fract_z
_atom_site_U_iso_or_equiv
_atom_site_adp_type
_atom_site_occupancy
_atom_site_site_symmetry_order
_atom_site_calc_flag
_atom_site_refinement_flags_posn
_atom_site_refinement_flags_adp
_atom_site_refinement_flags_occupancy
_atom_site_disorder_assembly
_atom_site_disorder_group
W1 W 0.62292(4) 0.48519(4) 0.52331(9) 0.0249(3) Uani 1 1 d . U . . .
W2 W 0.68640(4) 0.54277(4) 0.74219(9) 0.0258(3) Uani 1 1 d . . . . .
W3 W 0.63590(5) 0.48487(5) 0.94201(9) 0.0302(3) Uani 1 1 d . . . . .
W4 W 0.666667 0.333333 0.7524(2) 0.0287(8) Uani 1 6 d S T P . .
W5 W 0.58189(4) 0.53909(4) 0.82084(10) 0.0283(3) Uani 1 1 d . U . . .
W6 W 0.51782(3) 0.48218(3) 0.59791(13) 0.0276(5) Uani 1 2 d S T P . .
Gd1 Gd 0.72863(4) 0.45725(7) 0.60386(16) 0.0244(5) Uani 1 2 d S T P . .
Sb1 Sb 0.58403(5) 0.41597(5) 0.7331(2) 0.0197(6) Uani 1 2 d S T P . .
K1 K 0.7335(2) 0.4670(4) 0.8393(7) 0.038(3) Uani 1 2 d S T P . .
P1 P 0.666667 0.333333 0.5113(18) 0.040(6) Uani 1 6 d S T P . .
Na1 Na 0.8123(3) 0.6247(6) 0.6245(12) 0.031(4) Uani 1 2 d S TU P . .
O1 O 0.5613(4) 0.4387(4) 0.624(2) 0.023(4) Uani 1 2 d S TU P . .
O2 O 0.6105(7) 0.4819(6) 0.7949(13) 0.019(4) Uani 1 1 d . U . . .
O3 O 0.6548(7) 0.5300(7) 0.6262(14) 0.032(5) Uani 1 1 d . U . . .
O4 O 0.6605(8) 0.5194(8) 0.4328(15) 0.039(6) Uani 1 1 d . U . . .
O5 O 0.5715(5) 0.4285(5) 0.4522(19) 0.027(7) Uani 1 2 d S TU P . .
O6 O 0.6509(6) 0.4484(7) 0.5603(13) 0.023(4) Uani 1 1 d . U . . .
O7 O 0.5740(7) 0.5111(7) 0.5230(14) 0.028(5) Uani 1 1 d . . . . .
O8 O 0.7416(7) 0.5978(7) 0.7220(15) 0.039(6) Uani 1 1 d . . . . .
O9 O 0.6488(7) 0.5781(7) 0.7781(13) 0.027(5) Uani 1 1 d . U . . .
O10 O 0.6923(7) 0.5387(7) 0.8738(14) 0.030(5) Uani 1 1 d . U . . .
O11 O 0.7009(7) 0.4942(7) 0.7222(14) 0.030(5) Uani 1 1 d . U . . .
O12 O 0.6058(8) 0.5315(7) 0.9332(14) 0.038(6) Uani 1 1 d . U . . .
O13 O 0.5679(5) 0.4321(5) 0.9653(18) 0.024(6) Uani 1 2 d S TU P . .
O14 O 0.6599(8) 0.5013(8) 1.0531(15) 0.037(6) Uani 1 1 d . . . . .
O15 O 0.6519(7) 0.4393(7) 0.9063(16) 0.035(5) Uani 1 1 d . U . . .
O17 O 0.666667 0.333333 0.864(5) 0.065(10) Uani 1 6 d S T P . .
O18 O 0.5190(5) 0.4810(5) 0.8506(19) 0.027(7) Uani 1 2 d S TU P . .
O19 O 0.5684(7) 0.5847(7) 0.8540(15) 0.036(5) Uani 1 1 d . U . . .
O20 O 0.5570(7) 0.5260(7) 0.6979(14) 0.033(5) Uani 1 1 d . U . . .
O21 O 0.4877(5) 0.5123(5) 0.556(2) 0.031(5) Uani 1 2 d S TU P . .
O22 O 0.6932(7) 0.3863(14) 0.495(3) 0.032(3) Uani 0.7604 2 d S TU P A 1
O23 O 0.7439(6) 0.4877(12) 0.445(2) 0.042(8) Uani 1 2 d S TU P A .
O24 O 0.7725(5) 0.5450(10) 0.555(2) 0.027(7) Uani 1 2 d S TU P A .
O25 O 0.8514(7) 0.7027(14) 0.734(3) 0.068(11) Uani 1 2 d S T P A .
O27 O 0.7797(17) 0.559(3) 0.969(3) 0.20(4) Uani 1 2 d S T P A .
O30 O 0.6989(7) 0.3978(13) 0.724(3) 0.065(10) Uani 1 2 d S TU P A .
C1 C 0.7665(9) 0.5330(19) 0.476(4) 0.050(11) Uani 1 2 d DS T P . .
C2 C 0.7866(8) 0.5731(17) 0.402(4) 0.050(11) Uani 1 2 d DS T P A .
O31 O 0.6868(14) 0.374(3) 0.596(5) 0.020(4) Uani 0.33(5) 2 d S TU . A 2
O1S O 0.6484(10) 0.6201(10) 0.538(2) 0.083(9) Uani 1 1 d . U . . .
O2S O 0.6554(9) 0.6633(10) 0.695(2) 0.080(9) Uani 1 1 d . U . . .
O3S O 0.7347(11) 0.6858(10) 0.734(2) 0.078(9) Uani 1 1 d . . . . .
O4S O 0.7277(9) 0.7175(10) 0.8697(17) 0.056(7) Uani 1 1 d . U . . .
O5S O 0.7217(12) 0.6400(11) 0.953(2) 0.083(10) Uani 1 1 d . U . . .
O6S O 0.7244(11) 0.5962(10) 1.138(2) 0.073(8) Uani 1 1 d . U . . .
O7S O 0.6359(9) 0.3641(9) 1.002(4) 0.111(6) Uani 1 2 d S TU P . .
O8S O 0.683(2) 0.6037(19) 0.338(4) 0.15(3) Uani 0.89(10) 1 d . U . . .
O9S O 0.616(2) 0.618(2) 0.428(4) 0.02(2) Uani 0.28(5) 1 d . U . . .
O10S O 0.793(2) 0.711(2) 0.883(4) 0.19(2) Uani 1 1 d . U . . .
O11S O 0.7526(14) 0.505(3) 1.137(5) 0.093(7) Uani 0.63(8) 2 d S TU . . .
O12S O 0.612(3) 0.509(3) 0.220(5) 0.14(4) Uani 0.58(10) 1 d . U . . .
O14S O 0.666667 0.333333 1.089(15) 0.079(4) Uani 0.34(12) 6 d S TU . . .
O15S O 0.666667 0.333333 0.222(11) 0.13(9) Uani 0.6(2) 6 d S T . . .
O26 O 0.7040(18) 0.408(4) 1.063(7) 0.19(5) Uani 0.73(14) 2 d S TU . . .
O28 O 0.666(2) 0.430(2) 0.326(5) 0.09(3) Uani 0.47(8) 1 d . U . . .
O29 O 0.6199(15) 0.3801(15) 0.406(5) 0.187(6) Uani 1 2 d S TU P . .

loop_
_atom_site_aniso_label
_atom_site_aniso_U_11
_atom_site_aniso_U_22
_atom_site_aniso_U_33
_atom_site_aniso_U_23
_atom_site_aniso_U_13
_atom_site_aniso_U_12
W1 0.0204(6) 0.0206(6) 0.0360(8) 0.0064(6) 0.0029(6) 0.0121(6)
W2 0.0151(6) 0.0165(6) 0.0445(9) 0.0014(6) 0.0004(6) 0.0068(5)
W3 0.0245(7) 0.0263(7) 0.0350(9) -0.0039(6) -0.0033(6) 0.0091(6)
W4 0.0259(11) 0.0259(11) 0.034(2) 0.000 0.000 0.0130(5)
W5 0.0186(6) 0.0174(6) 0.0489(9) -0.0058(6) 0.0007(6) 0.0091(5)
W6 0.0233(7) 0.0233(7) 0.0443(13) 0.0009(4) -0.0009(4) 0.0178(8)
Gd1 0.0133(7) 0.0129(10) 0.0468(15) 0.0042(10) 0.0021(5) 0.0064(5)
Sb1 0.0135(10) 0.0135(10) 0.0330(19) 0.0003(6) -0.0003(6) 0.0076(11)
K1 0.033(4) 0.057(7) 0.030(7) -0.005(5) -0.003(3) 0.029(3)
P1 0.027(7) 0.027(7) 0.065(18) 0.000 0.000 0.013(4)
Na1 0.021(6) 0.022(7) 0.050(10) 0.010(7) 0.005(3) 0.011(4)
O1 0.013(5) 0.013(5) 0.043(9) -0.004(4) 0.004(4) 0.007(6)
O2 0.019(4) 0.019(4) 0.020(4) 0.0004(15) 0.0000(15) 0.010(2)
O3 0.032(5) 0.032(5) 0.033(5) 0.0003(15) 0.0004(15) 0.017(3)
O4 0.039(6) 0.039(6) 0.038(6) 0.000(3) 0.001(3) 0.019(4)
O5 0.025(8) 0.025(8) 0.029(13) 0.000(6) 0.000(6) 0.012(9)
O6 0.013(5) 0.013(5) 0.043(9) -0.004(4) 0.004(4) 0.007(6)
O7 0.038(12) 0.031(12) 0.029(13) 0.006(10) 0.008(10) 0.028(10)
O8 0.032(12) 0.017(11) 0.062(17) 0.022(11) 0.020(11) 0.008(9)
O9 0.021(9) 0.018(9) 0.031(10) -0.007(8) 0.008(8) 0.002(7)
O10 0.030(5) 0.030(5) 0.030(5) -0.0004(15) 0.0002(15) 0.015(3)
O11 0.022(9) 0.034(10) 0.036(11) 0.003(8) 0.001(8) 0.016(8)
O12 0.053(11) 0.029(10) 0.021(10) -0.011(8) 0.005(8) 0.012(8)
O13 0.022(8) 0.022(8) 0.029(13) 0.004(5) -0.004(5) 0.012(9)
O14 0.036(13) 0.056(15) 0.035(14) -0.014(11) -0.016(11) 0.034(12)
O15 0.018(9) 0.038(10) 0.061(12) 0.011(9) 0.009(8) 0.023(8)
O17 0.055(13) 0.055(13) 0.09(3) 0.000 0.000 0.027(6)
O18 0.023(8) 0.023(8) 0.037(13) -0.009(6) 0.009(6) 0.013(9)
O19 0.036(5) 0.036(5) 0.036(5) -0.0002(15) 0.0002(15) 0.018(3)
O20 0.035(10) 0.035(10) 0.035(11) 0.004(8) 0.013(8) 0.022(8)
O21 0.031(5) 0.031(5) 0.032(6) 0.001(2) -0.001(2) 0.017(3)
O22 0.032(4) 0.032(3) 0.032(4) 0.0000(14) 0.0000(7) 0.0159(16)
O23 0.037(11) 0.044(12) 0.045(14) 0.005(11) 0.003(5) 0.022(6)
O24 0.024(9) 0.025(11) 0.032(13) 0.000(10) 0.000(5) 0.013(6)
O25 0.050(16) 0.06(3) 0.10(3) 0.01(2) 0.005(12) 0.031(13)
O27 0.15(3) 0.52(13) 0.06(3) -0.09(5) -0.05(3) 0.26(7)
O30 0.055(13) 0.055(13) 0.09(3) 0.000 0.000 0.027(6)
C1 0.036(15) 0.04(2) 0.08(3) 0.04(2) 0.021(10) 0.018(11)
C2 0.036(15) 0.04(2) 0.08(3) 0.04(2) 0.021(10) 0.018(11)
O31 0.020(4) 0.019(3) 0.020(4) 0.0000(14) 0.0000(7) 0.0097(17)
O1S 0.056(16) 0.038(14) 0.16(2) 0.002(15) 0.015(16) 0.025(13)
O2S 0.044(14) 0.066(17) 0.12(2) -0.011(16) 0.037(14) 0.019(12)
O3S 0.09(2) 0.064(19) 0.05(2) 0.003(15) 0.028(16) 0.015(17)
O4S 0.044(13) 0.080(16) 0.061(16) 0.001(13) 0.003(12) 0.043(13)
O5S 0.10(2) 0.068(16) 0.063(18) -0.033(14) 0.005(15) 0.032(15)
O6S 0.079(17) 0.059(16) 0.076(18) 0.008(13) 0.007(14) 0.032(14)
O7S 0.111(6) 0.111(6) 0.111(7) 0.000(2) 0.000(2) 0.056(4)
O8S 0.15(3) 0.15(3) 0.15(3) 0.001(3) 0.001(3) 0.078(14)
O9S 0.02(2) 0.02(2) 0.02(2) 0.000(3) 0.000(3) 0.009(11)
O10S 0.19(2) 0.19(2) 0.19(2) 0.000(3) 0.000(3) 0.097(11)
O11S 0.093(8) 0.093(7) 0.093(8) 0.000(3) -0.0001(14) 0.047(3)
O12S 0.14(4) 0.14(4) 0.14(4) -0.001(3) 0.000(3) 0.070(19)
O14S 0.079(4) 0.079(4) 0.079(5) 0.000 0.000 0.0397(19)
O15S 0.13(10) 0.13(10) 0.13(17) 0.000 0.000 0.07(5)
O26 0.20(5) 0.18(5) 0.18(6) 0.02(3) 0.012(13) 0.09(2)
O28 0.09(3) 0.09(3) 0.09(3) -0.001(3) 0.000(3) 0.046(16)
O29 0.187(6) 0.187(6) 0.188(7) 0.000(2) 0.000(2) 0.094(4)

loop_
_atom_type_symbol
_atom_type_description
_atom_type_scat_dispersion_real
_atom_type_scat_dispersion_imag
_atom_type_scat_source
C C 0.0033 0.0016 'International Tables Vol C Tables 4.2.6.8 and 6.1.1.4'
Gd Gd -0.1653 3.9035 'International Tables Vol C Tables 4.2.6.8 and 6.1.1.4'
K K 0.2009 0.2494 'International Tables Vol C Tables 4.2.6.8 and 6.1.1.4'
Na Na 0.0362 0.0249 'International Tables Vol C Tables 4.2.6.8 and 6.1.1.4'
O O 0.0106 0.0060 'International Tables Vol C Tables 4.2.6.8 and 6.1.1.4'
P P 0.1023 0.0942 'International Tables Vol C Tables 4.2.6.8 and 6.1.1.4'
Sb Sb -0.5866 1.5461 'International Tables Vol C Tables 4.2.6.8 and 6.1.1.4'
W W -0.8490 6.8722 'International Tables Vol C Tables 4.2.6.8 and 6.1.1.4'
H H 0.0000 0.0000 'International Tables Vol C Tables 4.2.6.8 and 6.1.1.4'

loop_
_geom_angle_atom_site_label_1
_geom_angle_atom_site_label_2
_geom_angle_atom_site_label_3
_geom_angle
_geom_angle_site_symmetry_1
_geom_angle_site_symmetry_3
_geom_angle_publ_flag
O3 W1 O1 85.3(8) . . ?
O3 W1 O5 159.4(9) . . ?
O3 W1 O7 86.1(8) . . ?
O4 W1 O1 168.8(9) . . ?
O4 W1 O3 101.8(9) . . ?
O4 W1 O5 98.2(10) . . ?
O4 W1 O6 103.0(9) . . ?
O4 W1 O7 99.3(9) . . ?
O5 W1 O1 74.2(9) . . ?
O5 W1 O7 85.5(10) . . ?
O6 W1 O1 85.6(8) . . ?
O6 W1 O3 89.3(8) . . ?
O6 W1 O5 91.4(10) . . ?
O6 W1 O7 157.7(8) . . ?
O7 W1 O1 72.3(8) . . ?
O3 W2 O2 85.2(8) . . ?
O3 W2 O9 88.0(8) . . ?
O3 W2 O10 157.8(8) . . ?
O8 W2 O2 165.8(9) . . ?
O8 W2 O3 101.9(10) . . ?
O8 W2 O9 93.7(8) . . ?
O8 W2 O10 98.9(9) . . ?
O8 W2 O11 105.0(9) . . ?
O9 W2 O2 74.1(7) . . ?
O10 W2 O2 72.9(7) . . ?
O10 W2 O9 83.0(8) . . ?
O11 W2 O2 87.1(8) . . ?
O11 W2 O3 90.1(9) . . ?
O11 W2 O9 161.2(8) . . ?
O11 W2 O10 92.0(9) . . ?
O10 W3 O2 72.6(7) . . ?
O10 W3 O12 84.1(8) . . ?
O12 W3 O2 72.7(7) . . ?
O13 W3 O2 85.6(9) . . ?
O13 W3 O10 157.8(10) . . ?
O13 W3 O12 85.5(9) . . ?
O14 W3 O2 167.2(8) . . ?
O14 W3 O10 98.8(10) . . ?
O14 W3 O12 97.4(9) . . ?
O14 W3 O13 102.0(11) . . ?
O14 W3 O15 104.6(10) . . ?
O15 W3 O2 85.5(9) . . ?
O15 W3 O10 92.4(8) . . ?
O15 W3 O12 158.0(9) . . ?
O15 W3 O13 89.9(10) . . ?
O17 W4 O30 103.4(13) . 3_665 ?
O17 W4 O30 103.4(13) . 2_655 ?
O17 W4 O30 103.4(13) . . ?
O17 W4 O31 154.6(17) . 2_655 ?
O17 W4 O31 154.6(17) . 3_665 ?
O17 W4 O31 154.6(17) . . ?
O30 W4 O30 114.8(10) . 2_655 ?
O30 W4 O30 114.8(10) 3_665 2_655 ?
O30 W4 O30 114.8(10) 3_665 . ?
O30 W4 O31 90.0(15) 3_665 . ?
O30 W4 O31 51(2) 2_655 2_655 ?
O30 W4 O31 90.0(15) 3_665 2_655 ?
O30 W4 O31 51(2) . . ?
O30 W4 O31 90.0(15) 2_655 3_665 ?
O30 W4 O31 90.0(15) . 2_655 ?
O30 W4 O31 90.0(15) . 3_665 ?
O30 W4 O31 51(2) 3_665 3_665 ?
O30 W4 O31 90.0(15) 2_655 . ?
O31 W4 O31 44(3) 3_665 2_655 ?
O31 W4 O31 44(3) 3_665 . ?
O31 W4 O31 44(3) 2_655 . ?
O2 W5 Na1 127.7(5) . 9_565 ?
O9 W5 Na1 152.4(6) . 9_565 ?
O9 W5 O2 74.3(7) . . ?
O9 W5 O18 159.4(9) . . ?
O9 W5 O20 91.3(8) . . ?
O12 W5 Na1 82.4(7) . 9_565 ?
O12 W5 O2 74.1(8) . . ?
O12 W5 O9 89.6(9) . . ?
O12 W5 O18 88.0(11) . . ?
O12 W5 O20 160.4(8) . . ?
O18 W5 Na1 47.1(7) . 9_565 ?
O18 W5 O2 85.4(8) . . ?
O19 W5 Na1 53.8(7) . 9_565 ?
O19 W5 O2 170.6(8) . . ?
O19 W5 O9 101.7(8) . . ?
O19 W5 O12 97.5(10) . . ?
O19 W5 O18 98.9(10) . . ?
O19 W5 O20 101.4(9) . . ?
O20 W5 Na1 104.9(6) . 9_565 ?
O20 W5 O2 87.4(7) . . ?
O20 W5 O18 84.3(10) . . ?
O7 W6 O1 73.0(7) . . ?
O7 W6 O1 73.0(7) 6_665 . ?
O7 W6 O7 90.3(12) 6_665 . ?
O7 W6 O20 89.7(9) 6_665 6_665 ?
O7 W6 O20 89.7(9) . . ?
O7 W6 O20 158.7(8) . 6_665 ?
O7 W6 O20 158.7(8) 6_665 . ?
O20 W6 O1 86.6(8) . . ?
O20 W6 O1 86.6(8) 6_665 . ?
O20 W6 O20 82.7(12) 6_665 . ?
O21 W6 O1 168.8(11) . . ?
O21 W6 O7 99.3(9) . 6_665 ?
O21 W6 O7 99.3(9) . . ?
O21 W6 O20 101.8(9) . . ?
O21 W6 O20 101.8(9) . 6_665 ?
O6 Gd1 O6 146.8(9) 4_655 . ?
O6 Gd1 O11 142.0(6) . 4_655 ?
O6 Gd1 O11 142.0(6) 4_655 . ?
O6 Gd1 O11 70.7(6) . . ?
O6 Gd1 O11 70.7(6) 4_655 4_655 ?
O6 Gd1 O22 75.6(5) . . ?
O6 Gd1 O22 75.6(5) 4_655 . ?
O6 Gd1 O23 77.3(5) . . ?
O6 Gd1 O23 77.3(5) 4_655 . ?
O6 Gd1 O24 91.1(5) 4_655 . ?
O6 Gd1 O24 91.1(5) . . ?
O6 Gd1 O30 97.5(5) . . ?
O6 Gd1 O30 97.5(5) 4_655 . ?
O11 Gd1 O11 71.5(9) 4_655 . ?
O11 Gd1 O22 139.6(6) 4_655 . ?
O11 Gd1 O22 139.6(6) . . ?
O11 Gd1 O23 121.9(7) 4_655 . ?
O11 Gd1 O23 121.9(7) . . ?
O11 Gd1 O24 79.3(8) . . ?
O11 Gd1 O24 79.3(8) 4_655 . ?
O23 Gd1 O22 69.5(12) . . ?
O24 Gd1 O22 123.4(12) . . ?
O24 Gd1 O23 53.9(10) . . ?
O30 Gd1 O11 75.6(8) . . ?
O30 Gd1 O11 75.6(8) . 4_655 ?
O30 Gd1 O22 87.6(13) . . ?
O30 Gd1 O23 157.1(12) . . ?
O30 Gd1 O24 149.0(12) . . ?
O31 Gd1 O6 83.5(7) . . ?
O31 Gd1 O6 83.5(7) . 4_655 ?
O31 Gd1 O11 116.1(16) . . ?
O31 Gd1 O23 107(2) . . ?
O31 Gd1 O24 160(2) . . ?
O31 Gd1 O30 51(2) . . ?
O2 Sb1 O1 91.9(7) . . ?
O2 Sb1 O1 91.9(7) 6_665 . ?
O2 Sb1 O2 91.7(10) . 6_665 ?
W2 K1 W3 55.17(7) 4_655 4_655 ?
K1 K1 W2 137(10) 4_655 4_655 ?
K1 K1 W3 155(10) 4_655 4_655 ?
K1 K1 O10 140(10) 4_655 4_655 ?
K1 K1 O10 40(10) 4_655 . ?
K1 K1 O11 52(10) 4_655 . ?
K1 K1 O11 128(10) 4_655 4_655 ?
K1 K1 O15 150(10) 4_655 4_655 ?
K1 K1 O15 30(10) 4_655 . ?
K1 K1 O27 90(10) 4_655 . ?
K1 K1 O30 90(10) 4_655 . ?
O10 K1 W2 106.0(5) . 4_655 ?
O10 K1 W2 32.4(4) 4_655 4_655 ?
O10 K1 W3 123.1(5) . 4_655 ?
O10 K1 W3 32.7(4) 4_655 4_655 ?
O10 K1 O10 100.5(8) 4_655 . ?
O10 K1 O27 53.8(6) 4_655 . ?
O10 K1 O27 53.8(6) . . ?
O11 K1 W2 25.2(5) 4_655 4_655 ?
O11 K1 W2 89.1(6) . 4_655 ?
O11 K1 W3 144.0(6) . 4_655 ?
O11 K1 W3 72.9(5) 4_655 4_655 ?
O11 K1 O10 57.0(6) . . ?
O11 K1 O10 113.2(7) 4_655 . ?
O11 K1 O10 57.0(6) 4_655 4_655 ?
O11 K1 O10 113.2(7) . 4_655 ?
O11 K1 O11 75.3(10) 4_655 . ?
O11 K1 O15 156.2(8) . 4_655 ?
O11 K1 O15 156.2(8) 4_655 . ?
O11 K1 O15 82.0(7) 4_655 4_655 ?
O11 K1 O15 82.0(7) . . ?
O11 K1 O27 101.2(13) . . ?
O11 K1 O27 101.2(13) 4_655 . ?
O11 K1 O30 75.1(9) 4_655 . ?
O11 K1 O30 75.1(9) . . ?
O15 K1 W2 163.3(6) . 4_655 ?
O15 K1 W2 72.6(5) 4_655 4_655 ?
O15 K1 W3 25.3(5) 4_655 4_655 ?
O15 K1 W3 130.9(7) . 4_655 ?
O15 K1 O10 57.4(6) . . ?
O15 K1 O10 57.4(6) 4_655 4_655 ?
O15 K1 O10 142.0(8) 4_655 . ?
O15 K1 O10 142.0(8) . 4_655 ?
O15 K1 O15 119.3(11) . 4_655 ?
O15 K1 O27 89.9(9) . . ?
O15 K1 O27 90.0(9) 4_655 . ?
O15 K1 O30 92.4(8) . . ?
O15 K1 O30 92.4(8) 4_655 . ?
O27 K1 W2 77.9(10) . 4_655 ?
O27 K1 W3 69.4(4) . 4_655 ?
O30 K1 W2 98.9(7) . 4_655 ?
O30 K1 W3 111.8(3) . 4_655 ?
O30 K1 O10 124.6(5) . . ?
O30 K1 O10 124.6(5) . 4_655 ?
O30 K1 O27 175.3(18) . . ?
O22 P1 O22 117.2(10) 2_655 . ?
O22 P1 O22 117.2(10) 3_665 2_655 ?
O22 P1 O22 117.2(10) 3_665 . ?
O22 P1 O31 59(3) 3_665 3_665 ?
O22 P1 O31 59(3) 2_655 2_655 ?
O22 P1 O31 116.9(17) 3_665 2_655 ?
O22 P1 O31 116.9(17) . 2_655 ?
O22 P1 O31 116.9(17) 2_655 3_665 ?
O22 P1 O31 116.9(17) . 3_665 ?
O31 P1 O31 70(4) 3_665 2_655 ?
O31 P1 O31 70(4) 3_665 . ?
O31 P1 O31 70(4) . 2_655 ?
W5 Na1 W5 63.5(3) 14_654 17_554 ?
O8 Na1 W5 156.8(7) 4_655 14_654 ?
O8 Na1 W5 156.8(7) . 17_554 ?
O8 Na1 W5 97.8(5) . 14_654 ?
O8 Na1 W5 97.8(5) 4_655 17_554 ?
O8 Na1 O8 96.2(12) . 4_655 ?
O8 Na1 O18 126.5(7) 4_655 14_654 ?
O8 Na1 O18 126.5(7) . 14_654 ?
O8 Na1 O19 76.9(7) 4_655 17_554 ?
O8 Na1 O19 173.0(9) 4_655 14_654 ?
O8 Na1 O19 173.0(9) . 17_554 ?
O8 Na1 O19 76.9(7) . 14_654 ?
O8 Na1 O25 83.2(9) . . ?
O8 Na1 O25 83.2(9) 4_655 . ?
O18 Na1 W5 32.15(17) 14_654 17_554 ?
O18 Na1 W5 32.14(17) 14_654 14_654 ?
O18 Na1 O19 60.0(6) 14_654 14_654 ?
O18 Na1 O19 60.0(6) 14_654 17_554 ?
O19 Na1 W5 28.8(4) 14_654 14_654 ?
O19 Na1 W5 89.2(6) 17_554 14_654 ?
O19 Na1 W5 28.8(4) 17_554 17_554 ?
O19 Na1 W5 89.2(6) 14_654 17_554 ?
O19 Na1 O19 109.9(10) 14_654 17_554 ?
O24 Na1 W5 109.8(8) . 17_554 ?
O24 Na1 W5 109.8(8) . 14_654 ?
O24 Na1 O8 88.9(8) . 4_655 ?
O24 Na1 O8 88.9(8) . . ?
O24 Na1 O18 118.7(12) . 14_654 ?
O24 Na1 O19 89.6(7) . 14_654 ?
O24 Na1 O19 89.6(7) . 17_554 ?
O24 Na1 O25 168.0(14) . . ?
O25 Na1 W5 80.2(8) . 17_554 ?
O25 Na1 W5 80.2(8) . 14_654 ?
O25 Na1 O18 73.3(12) . 14_654 ?
O25 Na1 O19 97.3(8) . 14_654 ?
O25 Na1 O19 97.3(8) . 17_554 ?
W1 O1 W1 95.3(11) . 6_665 ?
W1 O1 W6 94.0(8) . . ?
W1 O1 W6 94.0(8) 6_665 . ?
Sb1 O1 W1 113.9(8) . 6_665 ?
Sb1 O1 W1 113.9(8) . . ?
Sb1 O1 W6 137.0(13) . . ?
W2 O2 W5 93.0(6) . . ?
W3 O2 W2 95.2(7) . . ?
W3 O2 W5 94.1(7) . . ?
Sb1 O2 W2 114.8(8) . . ?
Sb1 O2 W3 115.1(8) . . ?
Sb1 O2 W5 136.1(9) . . ?
W2 O3 W1 149.5(12) . . ?
W1 O5 W1 116.0(13) . 6_665 ?
W1 O6 Gd1 141.3(9) . . ?
W6 O7 W1 120.6(9) . . ?
W2 O8 Na1 136.7(12) . . ?
W5 O9 W2 118.5(9) . . ?
W2 O10 W3 118.7(10) . . ?
W2 O10 K1 88.4(7) . . ?
W2 O10 K1 88.4(7) . 4_655 ?
W3 O10 K1 89.1(7) . . ?
W3 O10 K1 89.1(7) . 4_655 ?
K1 O10 K1 0.00(19) 4_655 . ?
W2 O11 Gd1 143.0(10) . . ?
W2 O11 K1 121.1(10) . . ?
W2 O11 K1 121.1(10) . 4_655 ?
K1 O11 Gd1 91.7(7) 4_655 . ?
K1 O11 Gd1 91.7(7) . . ?
K1 O11 K1 0.0(6) 4_655 . ?
W5 O12 W3 119.1(10) . . ?
W3 O13 W3 148.4(15) . 6_665 ?
W3 O15 K1 119.1(10) . 4_655 ?
W3 O15 K1 119.1(10) . . ?
K1 O15 K1 0.0(6) 4_655 . ?
W5 O18 W5 152.8(16) . 6_665 ?
W5 O18 Na1 100.8(7) . 9_565 ?
W5 O18 Na1 100.8(7) 6_665 9_565 ?
W5 O19 Na1 97.4(9) . 9_565 ?
W5 O20 W6 153.3(12) . . ?
P1 O22 Gd1 130(2) . . ?
C1 O23 Gd1 89(3) 4_655 . ?
C1 O23 Gd1 89(3) . . ?
C1 O23 C1 0(7) 4_655 . ?
Na1 O24 Gd1 138.1(15) . . ?
C1 O24 Gd1 91(2) . . ?
C1 O24 Gd1 91(2) 4_655 . ?
C1 O24 Na1 131(3) 4_655 . ?
C1 O24 Na1 131(3) . . ?
C1 O24 C1 0(5) 4_655 . ?
K1 O27 K1 0.0(6) 4_655 . ?
W4 O30 Gd1 146(2) . . ?
W4 O30 K1 125(2) . 4_655 ?
W4 O30 K1 125(2) . . ?
Gd1 O30 K1 89.8(12) . . ?
Gd1 O30 K1 89.8(12) . 4_655 ?
K1 O30 K1 0.0(4) 4_655 . ?
O23 C1 C2 114(5) . . ?
O24 C1 O23 126(4) . . ?
O24 C1 C2 120(5) . . ?
C1 C1 O23 0(10) 4_655 . ?
C1 C1 O24 0(10) 4_655 . ?
C1 C1 C2 0(10) 4_655 . ?
C1 C2 C1 0(4) 4_655 . ?
Gd1 O31 W4 113(3) . . ?
P1 O31 W4 113(4) . . ?
P1 O31 Gd1 134(4) . . ?

loop_
_geom_bond_atom_site_label_1
_geom_bond_atom_site_label_2
_geom_bond_distance
_geom_bond_site_symmetry_2
_geom_bond_publ_flag
W1 O1 2.244(19) . ?
W1 O3 1.92(2) . ?
W1 O4 1.71(2) . ?
W1 O5 1.955(14) . ?
W1 O6 1.805(17) . ?
W1 O7 2.019(17) . ?
W2 O2 2.266(17) . ?
W2 O3 1.87(2) . ?
W2 O8 1.715(19) . ?
W2 O9 2.007(18) . ?
W2 O10 1.92(2) . ?
W2 O11 1.779(18) . ?
W3 O2 2.247(19) . ?
W3 O10 1.96(2) . ?
W3 O12 2.06(2) . ?
W3 O13 1.925(7) . ?
W3 O14 1.73(2) . ?
W3 O15 1.773(19) . ?
W4 O17 1.61(7) . ?
W4 O30 1.76(4) . ?
W4 O30 1.76(4) 2_655 ?
W4 O30 1.76(4) 3_665 ?
W4 O31 2.50(8) 3_665 ?
W4 O31 2.50(8) 2_655 ?
W4 O31 2.50(8) . ?
W5 Na1 3.524(14) 9_565 ?
W5 O2 2.350(17) . ?
W5 O9 1.888(17) . ?
W5 O12 1.84(2) . ?
W5 O18 1.909(7) . ?
W5 O19 1.71(2) . ?
W5 O20 1.89(2) . ?
W6 O1 2.34(2) . ?
W6 O7 1.843(19) . ?
W6 O7 1.843(19) 6_665 ?
W6 O20 1.93(2) . ?
W6 O20 1.93(2) 6_665 ?
W6 O21 1.71(3) . ?
Gd1 O6 2.347(17) . ?
Gd1 O6 2.347(17) 4_655 ?
Gd1 O11 2.43(2) 4_655 ?
Gd1 O11 2.43(2) . ?
Gd1 O22 2.46(4) . ?
Gd1 O23 2.43(3) . ?
Gd1 O24 2.43(3) . ?
Gd1 O30 2.35(4) . ?
Gd1 O31 2.22(7) . ?
Sb1 O1 1.98(3) . ?
Sb1 O2 1.976(18) 6_665 ?
Sb1 O2 1.976(18) . ?
K1 K1 0.000(13) 4_655 ?
K1 O10 3.07(2) . ?
K1 O10 3.07(2) 4_655 ?
K1 O11 2.32(2) . ?
K1 O11 2.32(2) 4_655 ?
K1 O15 2.407(19) 4_655 ?
K1 O15 2.407(19) . ?
K1 O27 3.09(7) . ?
K1 O30 2.48(4) . ?
P1 O22 1.43(4) 2_655 ?
P1 O22 1.43(4) . ?
P1 O22 1.43(4) 3_665 ?
P1 O31 1.63(8) 3_665 ?
P1 O31 1.63(8) . ?
P1 O31 1.63(8) 2_655 ?
Na1 O8 2.36(2) . ?
Na1 O8 2.36(2) 4_655 ?
Na1 O18 2.63(3) 14_654 ?
Na1 O19 2.87(2) 14_654 ?
Na1 O19 2.87(2) 17_554 ?
Na1 O24 2.34(3) . ?
Na1 O25 2.60(4) . ?
O23 C1 1.29(6) . ?
O23 C1 1.29(6) 4_655 ?
O24 C1 1.18(6) . ?
O24 C1 1.18(6) 4_655 ?
C1 C1 0.00(12) 4_655 ?
C1 C2 1.51(3) . ?
O2S O9S 1.78(6) 9_565 ?
O10S O12S 1.57(8) 14_655 ?

loop_
_geom_torsion_atom_site_label_1
_geom_torsion_atom_site_label_2
_geom_torsion_atom_site_label_3
_geom_torsion_atom_site_label_4
_geom_torsion
_geom_torsion_site_symmetry_1
_geom_torsion_site_symmetry_2
_geom_torsion_site_symmetry_3
_geom_torsion_site_symmetry_4
_geom_torsion_publ_flag
Gd1 O23 C1 O24 0.00(3) . . . . ?
Gd1 O23 C1 C1 0(100) . . . 4_655 ?
Gd1 O23 C1 C2 180.001(9) . . . . ?
Gd1 O24 C1 O23 0.00(2) . . . . ?
Gd1 O24 C1 C1 0(18) . . . 4_655 ?
Gd1 O24 C1 C2 179.999(10) . . . . ?
Na1 W5 O9 W2 148.8(8) 9_565 . . . ?
Na1 W5 O12 W3 133.7(11) 9_565 . . . ?
Na1 W5 O20 W6 -74(2) 9_565 . . . ?
Na1 O24 C1 O23 180.00(2) . . . . ?
Na1 O24 C1 C1 0(100) . . . 4_655 ?
Na1 O24 C1 C2 0.00(2) . . . . ?
O1 W1 O6 Gd1 -135.3(16) . . . . ?
O1 W6 O7 W1 0.0(10) . . . . ?
O2 W2 O3 W1 -66(2) . . . . ?
O2 W2 O8 Na1 179(2) . . . . ?
O2 W2 O11 Gd1 125.3(16) . . . . ?
O2 W2 O11 K1 -85.7(10) . . . 4_655 ?
O2 W2 O11 K1 -85.7(10) . . . . ?
O2 W3 O15 K1 86.8(12) . . . 4_655 ?
O2 W3 O15 K1 86.8(12) . . . . ?
O2 W5 O9 W2 2.6(9) . . . . ?
O2 W5 O12 W3 0.9(10) . . . . ?
O2 W5 O20 W6 54(2) . . . . ?
O3 W1 O6 Gd1 -49.9(16) . . . . ?
O3 W2 O8 Na1 -61.6(18) . . . . ?
O3 W2 O11 Gd1 40.1(16) . . . . ?
O3 W2 O11 K1 -170.9(11) . . . 4_655 ?
O3 W2 O11 K1 -170.9(11) . . . . ?
O4 W1 O6 Gd1 52.0(17) . . . . ?
O5 W1 O6 Gd1 150.7(17) . . . . ?
O7 W1 O6 Gd1 -127.8(19) . . . . ?
O7 W6 O7 W1 -72.1(14) 6_665 . . . ?
O8 W2 O3 W1 126(2) . . . . ?
O8 W2 O11 Gd1 -62.2(18) . . . . ?
O8 W2 O11 K1 86.7(13) . . . 4_655 ?
O8 W2 O11 K1 86.7(13) . . . . ?
O9 W2 O3 W1 -141(2) . . . . ?
O9 W2 O8 Na1 -150.3(17) . . . . ?
O9 W2 O11 Gd1 124(2) . . . . ?
O9 W2 O11 K1 -87(3) . . . . ?
O9 W2 O11 K1 -87(3) . . . 4_655 ?
O9 W5 O12 W3 -72.8(12) . . . . ?
O9 W5 O19 Na1 -165.9(8) . . . 9_565 ?
O9 W5 O20 W6 128(2) . . . . ?
O10 W2 O3 W1 -75(3) . . . . ?
O10 W2 O8 Na1 126.2(17) . . . . ?
O10 W2 O11 Gd1 -162.0(16) . . . . ?
O10 W2 O11 K1 -13.0(11) . . . 4_655 ?
O10 W2 O11 K1 -13.0(11) . . . . ?
O10 W3 O15 K1 14.4(12) . . . 4_655 ?
O10 W3 O15 K1 14.4(12) . . . . ?
O11 W2 O3 W1 21(2) . . . . ?
O11 W2 O8 Na1 31.7(19) . . . . ?
O12 W3 O15 K1 95(2) . . . . ?
O12 W3 O15 K1 95(2) . . . 4_655 ?
O12 W5 O9 W2 76.2(11) . . . . ?
O12 W5 O19 Na1 -74.8(9) . . . 9_565 ?
O12 W5 O20 W6 36(4) . . . . ?
O13 W3 O15 K1 172.4(13) . . . 4_655 ?
O13 W3 O15 K1 172.4(13) . . . . ?
O14 W3 O15 K1 -85.3(13) . . . 4_655 ?
O14 W3 O15 K1 -85.3(13) . . . . ?
O17 W4 O30 Gd1 180.000(15) . . . . ?
O17 W4 O30 K1 0.000(7) . . . . ?
O17 W4 O30 K1 0.000(7) . . . 4_655 ?
O18 W5 O9 W2 -7(4) . . . . ?
O18 W5 O12 W3 86.8(13) . . . . ?
O18 W5 O19 Na1 14.3(11) . . . 9_565 ?
O18 W5 O20 W6 -32(2) . . . . ?
O19 W5 O9 W2 173.8(11) . . . . ?
O19 W5 O12 W3 -174.6(11) . . . . ?
O19 W5 O20 W6 -129(2) . . . . ?
O20 W5 O9 W2 -84.3(11) . . . . ?
O20 W5 O12 W3 20(4) . . . . ?
O20 W5 O19 Na1 100.3(9) . . . 9_565 ?
O20 W6 O7 W1 86.6(12) . . . . ?
O20 W6 O7 W1 18(3) 6_665 . . . ?
O21 W6 O7 W1 -171.6(12) . . . . ?
O22 P1 O22 Gd1 106(3) 2_655 . . . ?
O22 P1 O22 Gd1 -106(3) 3_665 . . . ?
O23 C1 C2 C1 0(100) . . . 4_655 ?
O24 C1 C2 C1 0(100) . . . 4_655 ?
O30 W4 O30 Gd1 -68.2(19) 2_655 . . . ?
O30 W4 O30 Gd1 68.2(19) 3_665 . . . ?
O30 W4 O30 K1 111.8(19) 2_655 . . . ?
O30 W4 O30 K1 111.8(19) 2_655 . . 4_655 ?
O30 W4 O30 K1 -111.8(18) 3_665 . . 4_655 ?
O30 W4 O30 K1 -111.8(18) 3_665 . . . ?
C1 O23 C1 O24 0(100) 4_655 . . . ?
C1 O23 C1 C2 0(100) 4_655 . . . ?
C1 O24 C1 O23 0(100) 4_655 . . . ?
C1 O24 C1 C2 0(100) 4_655 . . . ?
O31 W4 O30 Gd1 -21.8(14) 2_655 . . . ?
O31 W4 O30 Gd1 0.000(11) . . . . ?
O31 W4 O30 Gd1 21.8(14) 3_665 . . . ?
O31 W4 O30 K1 -158.2(14) 3_665 . . 4_655 ?
O31 W4 O30 K1 158.2(14) 2_655 . . 4_655 ?
O31 W4 O30 K1 180.000(12) . . . 4_655 ?
O31 W4 O30 K1 180.000(12) . . . . ?
O31 W4 O30 K1 158.2(14) 2_655 . . . ?
O31 W4 O30 K1 -158.2(14) 3_665 . . . ?
O31 P1 O31 W4 -37.5(11) 3_665 . . . ?
O31 P1 O31 W4 37.5(12) 2_655 . . . ?
O31 P1 O31 Gd1 142.5(11) 3_665 . . . ?
O31 P1 O31 Gd1 -142.5(11) 2_655 . . . ?
